data_7156991
loop_
_publ_author_name
'Hajra, Saumen'
'Maity, Subrata'
'Roy, Sayan'
'Das, Dhiraj'

_publ_section_title
;
 Controlling the regioselectivity of the ring opening of
 spiro-epoxyoxindoles for efficient synthesis of C(3)-N(1')-bisindoles and
 C(3)-N(1')-diindolylmethane.
;
_journal_issue 33
_journal_name_full 'Organic &amp; biomolecular chemistry'
_journal_page_first 7747
_journal_page_last 7759
_journal_paper_doi 10.1039/c9ob01249d
_journal_volume 17
_journal_year 2019
_chemical_formula_moiety 'C31 H33 N3 O4'
_chemical_formula_sum 'C31 H33 N3 O4'
_chemical_formula_weight 511.60
_space_group_crystal_system triclinic
_space_group_IT_number 2
_space_group_name_Hall '-P 1'
_space_group_name_H-M_alt 'P -1'
_symmetry_space_group_name_Hall '-P 1'
_symmetry_space_group_name_H-M 'P -1'
_atom_sites_solution_hydrogens geom
_atom_sites_solution_primary iterative
_audit_creation_date 2018-10-26
_audit_creation_method
;
Olex2 1.2
(compiled 2018.05.29 svn.r3508 for OlexSys, GUI svn.r5506)
;
_audit_update_record
;
2018-12-26 deposited with the CCDC.    2019-07-23 downloaded from the CCDC.
;
_cell_angle_alpha 111.235(17)
_cell_angle_beta 91.111(16)
_cell_angle_gamma 102.013(16)
_cell_formula_units_Z 2
_cell_length_a 9.899(2)
_cell_length_b 11.547(3)
_cell_length_c 13.186(3)
_cell_measurement_reflns_used 15844
_cell_measurement_temperature 296.0(2)
_cell_measurement_theta_max 24.997
_cell_measurement_theta_min 2.72
_cell_volume 1366.7(6)
_computing_molecular_graphics 'Olex2 (Dolomanov et al., 2009)'
_computing_publication_material 'Olex2 (Dolomanov et al., 2009)'
_computing_structure_refinement 'ShelXL (Sheldrick, 2015)'
_computing_structure_solution 'olex2.solve (Bourhis et al., 2015)'
_diffrn_ambient_temperature 296.0(2)
_diffrn_measured_fraction_theta_full 0.997
_diffrn_measured_fraction_theta_max 0.997
_diffrn_measurement_device_type 'Bruker D8 VENTURE'
_diffrn_measurement_method '\w scans'
_diffrn_radiation_monochromator graphite
_diffrn_radiation_type MoK\a
_diffrn_radiation_wavelength 0.71073
_diffrn_reflns_av_R_equivalents 0.1624
_diffrn_reflns_av_unetI/netI 0.1749
_diffrn_reflns_Laue_measured_fraction_full 0.997
_diffrn_reflns_Laue_measured_fraction_max 0.997
_diffrn_reflns_limit_h_max 11
_diffrn_reflns_limit_h_min -11
_diffrn_reflns_limit_k_max 13
_diffrn_reflns_limit_k_min -13
_diffrn_reflns_limit_l_max 14
_diffrn_reflns_limit_l_min -15
_diffrn_reflns_number 15844
_diffrn_reflns_point_group_measured_fraction_full 0.997
_diffrn_reflns_point_group_measured_fraction_max 0.997
_diffrn_reflns_theta_full 24.997
_diffrn_reflns_theta_max 24.997
_diffrn_reflns_theta_min 2.727
_exptl_absorpt_coefficient_mu 0.083
_exptl_absorpt_correction_type none
_exptl_crystal_colour 'clear light yellow'
_exptl_crystal_colour_lustre clear
_exptl_crystal_colour_modifier light
_exptl_crystal_colour_primary yellow
_exptl_crystal_density_diffrn 1.243
_exptl_crystal_description block
_exptl_crystal_F_000 544
_exptl_crystal_size_max 0.31
_exptl_crystal_size_mid 0.22
_exptl_crystal_size_min 0.12
_refine_diff_density_max 0.148
_refine_diff_density_min -0.236
_refine_diff_density_rms 0.043
_refine_ls_extinction_method none
_refine_ls_goodness_of_fit_ref 0.938
_refine_ls_hydrogen_treatment constr
_refine_ls_matrix_type full
_refine_ls_number_parameters 347
_refine_ls_number_reflns 4803
_refine_ls_number_restraints 0
_refine_ls_restrained_S_all 0.938
_refine_ls_R_factor_all 0.1856
_refine_ls_R_factor_gt 0.0645
_refine_ls_shift/su_max 0.000
_refine_ls_shift/su_mean 0.000
_refine_ls_structure_factor_coef Fsqd
_refine_ls_weighting_details 'w=1/[\s^2^(Fo^2^)+(0.0360P)^2^] where P=(Fo^2^+2Fc^2^)/3'
_refine_ls_weighting_scheme calc
_refine_ls_wR_factor_gt 0.0898
_refine_ls_wR_factor_ref 0.1136
_reflns_Friedel_coverage 0.000
_reflns_number_gt 2059
_reflns_number_total 4803
_reflns_threshold_expression 'I > 2\s(I)'
_cod_data_source_file c9ob01249d2.cif
_cod_data_source_block sm_out
_cod_depositor_comments 'Adding full bibliography for 7156991--7156992.cif.'
_cod_original_cell_volume 1366.8(6)
_cod_database_code 7156991
_shelx_shelxl_version_number 2014/7
_shelx_space_group_comment
;
The symmetry employed for this shelxl refinement is uniquely defined
by the following loop, which should always be used as a source of
symmetry information in preference to the above space-group names.
They are only intended as comments.
;
_shelx_estimated_absorpt_t_max 0.990
_shelx_estimated_absorpt_t_min 0.975
_olex2_refinement_description
;
1. Fixed Uiso
 At 1.2 times of:
  All C(H) groups, All C(H,H) groups, All N(H) groups
 At 1.5 times of:
  All C(H,H,H) groups, All O(H) groups
2.a Secondary CH2 refined with riding coordinates:
 C9(H9a,H9b), C16(H16a,H16b), C25(H25a,H25b), C26(H26a,H26b)
2.b Aromatic/amide H refined with riding coordinates:
 C4(H4), C5(H5), C6(H6), C7(H7), C11(H11), C12(H12), C13(H13), C14(H14),
 C15(H15), C18(H18), C19(H19), C20(H20), C21(H21), C24(H24), N3(H3)
2.c Idealised Me refined as rotating group:
 C31(H31a,H31b,H31c), C29(H29a,H29b,H29c), C30(H30a,H30b,H30c)
2.d Idealised tetrahedral OH refined as rotating group:
 O2(H2)
;
_olex2_submission_special_instructions 'No special instructions were received'

loop_
_space_group_symop_operation_xyz
'x, y, z'
'-x, -y, -z'

loop_
_atom_site_label
_atom_site_type_symbol
_atom_site_fract_x
_atom_site_fract_y
_atom_site_fract_z
_atom_site_U_iso_or_equiv
_atom_site_adp_type
_atom_site_occupancy
_atom_site_site_symmetry_order
_atom_site_calc_flag
_atom_site_refinement_flags_posn
C31 C 0.8652(5) -0.7280(4) -0.0880(3) 0.1197(17) Uani 1 1 d .
H31A H 0.8397 -0.6591 -0.1022 0.180 Uiso 1 1 calc GR
H31B H 0.8465 -0.8030 -0.1539 0.180 Uiso 1 1 calc GR
H31C H 0.9624 -0.7047 -0.0632 0.180 Uiso 1 1 calc GR
C1 C 0.5282(3) -0.1898(3) 0.3733(2) 0.0387(7) Uani 1 1 d .
C2 C 0.6239(3) -0.0900(3) 0.3385(2) 0.0383(7) Uani 1 1 d .
C3 C 0.6577(3) -0.1706(3) 0.2289(2) 0.0390(7) Uani 1 1 d .
C4 C 0.7334(3) -0.1371(3) 0.1538(3) 0.0555(9) Uani 1 1 d .
H4 H 0.7681 -0.0518 0.1646 0.067 Uiso 1 1 calc R
C5 C 0.7570(3) -0.2346(4) 0.0608(3) 0.0705(11) Uani 1 1 d .
H5 H 0.8070 -0.2142 0.0082 0.085 Uiso 1 1 calc R
C6 C 0.7069(4) -0.3608(4) 0.0462(3) 0.0702(11) Uani 1 1 d .
H6 H 0.7259 -0.4244 -0.0153 0.084 Uiso 1 1 calc R
C7 C 0.6291(3) -0.3950(3) 0.1210(3) 0.0570(9) Uani 1 1 d .
H7 H 0.5949 -0.4802 0.1109 0.068 Uiso 1 1 calc R
C8 C 0.6041(3) -0.2978(3) 0.2110(2) 0.0396(7) Uani 1 1 d .
C9 C 0.4406(3) -0.4254(2) 0.2992(2) 0.0499(9) Uani 1 1 d .
H9A H 0.3873 -0.4732 0.2284 0.060 Uiso 1 1 calc R
H9B H 0.3754 -0.4043 0.3532 0.060 Uiso 1 1 calc R
C10 C 0.5219(3) -0.5090(3) 0.3254(2) 0.0435(8) Uani 1 1 d .
C11 C 0.4925(3) -0.6380(3) 0.2660(3) 0.0638(10) Uani 1 1 d .
H11 H 0.4257 -0.6729 0.2059 0.077 Uiso 1 1 calc R
C12 C 0.5600(4) -0.7163(3) 0.2938(3) 0.0782(12) Uani 1 1 d .
H12 H 0.5388 -0.8036 0.2529 0.094 Uiso 1 1 calc R
C13 C 0.6575(4) -0.6658(4) 0.3809(3) 0.0766(12) Uani 1 1 d .
H13 H 0.7027 -0.7188 0.4005 0.092 Uiso 1 1 calc R
C14 C 0.6900(3) -0.5370(4) 0.4405(3) 0.0733(11) Uani 1 1 d .
H14 H 0.7582 -0.5026 0.4997 0.088 Uiso 1 1 calc R
C15 C 0.6221(3) -0.4588(3) 0.4128(2) 0.0566(9) Uani 1 1 d .
H15 H 0.6441 -0.3714 0.4535 0.068 Uiso 1 1 calc R
C16 C 0.7537(3) -0.0207(2) 0.4209(2) 0.0454(8) Uani 1 1 d .
H16A H 0.8146 0.0368 0.3941 0.054 Uiso 1 1 calc R
H16B H 0.7258 0.0307 0.4898 0.054 Uiso 1 1 calc R
C17 C 0.8397(3) -0.1275(3) 0.5363(2) 0.0413(8) Uani 1 1 d .
C18 C 0.7745(3) -0.0852(3) 0.6297(3) 0.0569(9) Uani 1 1 d .
H18 H 0.7118 -0.0338 0.6355 0.068 Uiso 1 1 calc R
C19 C 0.8057(4) -0.1221(3) 0.7139(3) 0.0698(11) Uani 1 1 d .
H19 H 0.7640 -0.0947 0.7783 0.084 Uiso 1 1 calc R
C20 C 0.8986(4) -0.1997(3) 0.7041(3) 0.0690(11) Uani 1 1 d .
H20 H 0.9177 -0.2234 0.7622 0.083 Uiso 1 1 calc R
C21 C 0.9624(3) -0.2418(3) 0.6120(3) 0.0551(9) Uani 1 1 d .
H21 H 1.0245 -0.2934 0.6071 0.066 Uiso 1 1 calc R
C22 C 0.9335(3) -0.2067(3) 0.5245(2) 0.0402(8) Uani 1 1 d .
C23 C 0.9838(3) -0.2290(3) 0.4197(2) 0.0422(8) Uani 1 1 d .
C24 C 0.9193(3) -0.1665(3) 0.3728(2) 0.0454(8) Uani 1 1 d .
H24 H 0.9329 -0.1648 0.3037 0.054 Uiso 1 1 calc R
C25 C 1.0872(3) -0.3060(3) 0.3719(2) 0.0519(9) Uani 1 1 d .
H25A H 1.1686 -0.2771 0.4245 0.062 Uiso 1 1 calc R
H25B H 1.1160 -0.2897 0.3075 0.062 Uiso 1 1 calc R
C26 C 1.0350(3) -0.4478(3) 0.3403(2) 0.0614(10) Uani 1 1 d .
H26A H 1.1112 -0.4888 0.3172 0.074 Uiso 1 1 calc R
H26B H 1.0046 -0.4642 0.4043 0.074 Uiso 1 1 calc R
C27 C 0.9309(4) -0.5940(3) 0.1578(3) 0.0560(9) Uani 1 1 d .
C28 C 0.7827(4) -0.7547(4) -0.0016(3) 0.0706(11) Uani 1 1 d .
C29 C 0.8150(5) -0.8642(3) 0.0233(3) 0.1193(17) Uani 1 1 d .
H29A H 0.9135 -0.8572 0.0270 0.179 Uiso 1 1 calc GR
H29B H 0.7692 -0.9436 -0.0334 0.179 Uiso 1 1 calc GR
H29C H 0.7830 -0.8617 0.0922 0.179 Uiso 1 1 calc GR
C30 C 0.6294(4) -0.7801(4) -0.0324(3) 0.142(2) Uani 1 1 d .
H30A H 0.5797 -0.7925 0.0260 0.213 Uiso 1 1 calc GR
H30B H 0.6018 -0.8555 -0.0977 0.213 Uiso 1 1 calc GR
H30C H 0.6089 -0.7087 -0.0454 0.213 Uiso 1 1 calc GR
N1 N 0.5259(2) -0.3073(2) 0.29702(19) 0.0400(6) Uani 1 1 d .
N2 N 0.8304(2) -0.1053(2) 0.44060(19) 0.0423(6) Uani 1 1 d .
N3 N 0.9222(3) -0.5046(2) 0.2542(2) 0.0714(9) Uani 1 1 d .
H3 H 0.8459 -0.4797 0.2653 0.086 Uiso 1 1 calc R
O1 O 0.4650(2) -0.16811(18) 0.45413(17) 0.0527(6) Uani 1 1 d .
O2 O 0.5528(2) 0.00187(18) 0.33152(15) 0.0513(6) Uani 1 1 d .
H2 H 0.5398 0.0468 0.3931 0.077 Uiso 1 1 calc GR
O3 O 1.0359(2) -0.6276(2) 0.13008(18) 0.0831(8) Uani 1 1 d .
O4 O 0.8062(2) -0.6405(2) 0.09928(17) 0.0704(7) Uani 1 1 d .

loop_
_atom_site_aniso_label
_atom_site_aniso_U_11
_atom_site_aniso_U_22
_atom_site_aniso_U_33
_atom_site_aniso_U_23
_atom_site_aniso_U_13
_atom_site_aniso_U_12
C31 0.161(4) 0.147(4) 0.049(3) 0.032(3) 0.009(3) 0.040(4)
C1 0.0360(17) 0.0348(17) 0.0448(18) 0.0112(15) -0.0006(15) 0.0143(14)
C2 0.0335(17) 0.0322(16) 0.0526(19) 0.0161(15) 0.0016(15) 0.0149(14)
C3 0.0366(17) 0.0407(18) 0.0415(18) 0.0167(15) -0.0003(14) 0.0109(14)
C4 0.053(2) 0.064(2) 0.061(2) 0.033(2) 0.0110(18) 0.0196(18)
C5 0.065(3) 0.104(3) 0.054(2) 0.036(2) 0.0204(19) 0.032(2)
C6 0.078(3) 0.079(3) 0.046(2) 0.008(2) 0.013(2) 0.030(2)
C7 0.061(2) 0.052(2) 0.051(2) 0.0080(18) 0.0018(18) 0.0188(17)
C8 0.0375(18) 0.0405(18) 0.0399(18) 0.0128(15) -0.0022(15) 0.0116(14)
C9 0.0358(18) 0.0404(18) 0.070(2) 0.0205(17) 0.0010(16) 0.0013(15)
C10 0.0389(18) 0.0376(18) 0.053(2) 0.0180(16) 0.0057(16) 0.0058(15)
C11 0.073(2) 0.041(2) 0.073(3) 0.0203(19) -0.009(2) 0.0083(18)
C12 0.087(3) 0.043(2) 0.108(3) 0.032(2) 0.006(3) 0.015(2)
C13 0.061(3) 0.077(3) 0.121(4) 0.069(3) 0.017(2) 0.021(2)
C14 0.050(2) 0.088(3) 0.096(3) 0.059(3) -0.005(2) 0.003(2)
C15 0.049(2) 0.051(2) 0.065(2) 0.0209(19) -0.0006(18) 0.0040(17)
C16 0.0429(18) 0.0355(17) 0.0517(19) 0.0095(15) -0.0043(15) 0.0093(14)
C17 0.0376(18) 0.0350(18) 0.0430(19) 0.0072(15) -0.0036(15) 0.0048(14)
C18 0.049(2) 0.058(2) 0.056(2) 0.0131(19) 0.0034(18) 0.0134(17)
C19 0.073(3) 0.076(3) 0.048(2) 0.011(2) 0.011(2) 0.016(2)
C20 0.073(3) 0.079(3) 0.059(2) 0.032(2) 0.000(2) 0.017(2)
C21 0.054(2) 0.053(2) 0.057(2) 0.0208(19) -0.0049(18) 0.0118(17)
C22 0.0352(18) 0.0358(18) 0.0444(19) 0.0128(15) -0.0036(15) 0.0019(14)
C23 0.0265(17) 0.0426(18) 0.055(2) 0.0154(17) -0.0040(15) 0.0084(14)
C24 0.0402(18) 0.0513(19) 0.0402(18) 0.0113(16) 0.0010(16) 0.0124(15)
C25 0.0396(19) 0.056(2) 0.063(2) 0.0222(18) 0.0033(16) 0.0157(16)
C26 0.056(2) 0.061(2) 0.061(2) 0.0101(19) -0.0022(18) 0.0239(17)
C27 0.058(2) 0.060(2) 0.048(2) 0.0138(18) 0.005(2) 0.0203(19)
C28 0.087(3) 0.063(2) 0.049(2) 0.0011(19) -0.016(2) 0.027(2)
C29 0.177(5) 0.068(3) 0.096(3) 0.015(3) -0.031(3) 0.027(3)
C30 0.093(3) 0.147(4) 0.117(4) -0.030(3) -0.053(3) 0.032(3)
N1 0.0407(15) 0.0306(14) 0.0455(15) 0.0107(12) 0.0054(12) 0.0079(11)
N2 0.0378(15) 0.0410(15) 0.0460(15) 0.0119(13) -0.0007(13) 0.0128(12)
N3 0.0527(18) 0.072(2) 0.066(2) -0.0088(17) -0.0093(16) 0.0279(14)
O1 0.0572(14) 0.0443(13) 0.0548(14) 0.0136(11) 0.0172(11) 0.0155(10)
O2 0.0555(13) 0.0437(13) 0.0600(14) 0.0186(12) 0.0042(12) 0.0244(11)
O3 0.0689(18) 0.114(2) 0.0593(17) 0.0087(15) 0.0116(14) 0.0480(16)
O4 0.0631(16) 0.0713(16) 0.0563(15) -0.0037(13) -0.0092(13) 0.0238(12)

loop_
_atom_type_symbol
_atom_type_description
_atom_type_scat_dispersion_real
_atom_type_scat_dispersion_imag
_atom_type_scat_source
C C 0.0033 0.0016 'International Tables Vol C Tables 4.2.6.8 and 6.1.1.4'
H H 0.0000 0.0000 'International Tables Vol C Tables 4.2.6.8 and 6.1.1.4'
N N 0.0061 0.0033 'International Tables Vol C Tables 4.2.6.8 and 6.1.1.4'
O O 0.0106 0.0060 'International Tables Vol C Tables 4.2.6.8 and 6.1.1.4'

loop_
_geom_angle_atom_site_label_1
_geom_angle_atom_site_label_2
_geom_angle_atom_site_label_3
_geom_angle
N1 C1 C2 107.7(3)
O1 C1 C2 126.5(3)
O1 C1 N1 125.8(3)
C3 C2 C1 102.2(2)
C3 C2 C16 112.4(2)
C16 C2 C1 110.9(2)
O2 C2 C1 110.6(2)
O2 C2 C3 112.0(2)
O2 C2 C16 108.6(2)
C4 C3 C2 130.7(3)
C4 C3 C8 120.5(3)
C8 C3 C2 108.8(3)
C3 C4 C5 118.1(3)
C6 C5 C4 120.6(3)
C5 C6 C7 121.5(3)
C8 C7 C6 117.2(3)
C3 C8 N1 109.8(3)
C7 C8 C3 122.1(3)
C7 C8 N1 128.2(3)
N1 C9 C10 114.0(2)
C11 C10 C9 120.7(3)
C15 C10 C9 120.5(3)
C15 C10 C11 118.8(3)
C12 C11 C10 121.1(3)
C13 C12 C11 119.6(4)
C12 C13 C14 120.3(4)
C13 C14 C15 120.0(3)
C10 C15 C14 120.2(3)
N2 C16 C2 113.9(2)
C18 C17 C22 122.6(3)
C18 C17 N2 130.3(3)
N2 C17 C22 107.2(3)
C19 C18 C17 117.4(3)
C18 C19 C20 120.9(4)
C21 C20 C19 121.7(3)
C20 C21 C22 119.2(3)
C17 C22 C23 107.7(3)
C21 C22 C17 118.2(3)
C21 C22 C23 134.0(3)
C22 C23 C25 127.0(3)
C24 C23 C22 106.1(3)
C24 C23 C25 126.8(3)
C23 C24 N2 111.1(3)
C23 C25 C26 114.6(2)
N3 C26 C25 114.0(3)
N3 C27 O4 109.9(3)
O3 C27 N3 124.0(3)
O3 C27 O4 126.1(3)
C31 C28 C29 112.5(4)
C31 C28 C30 111.4(3)
C30 C28 C29 109.8(4)
O4 C28 C31 110.7(3)
O4 C28 C29 109.5(3)
O4 C28 C30 102.4(3)
C1 N1 C8 111.1(2)
C1 N1 C9 123.6(3)
C8 N1 C9 125.0(2)
C17 N2 C16 125.6(3)
C17 N2 C24 107.9(2)
C24 N2 C16 126.2(3)
C27 N3 C26 122.9(3)
C27 O4 C28 120.4(3)

loop_
_geom_bond_atom_site_label_1
_geom_bond_atom_site_label_2
_geom_bond_distance
C31 C28 1.499(5)
C1 C2 1.543(4)
C1 N1 1.360(3)
C1 O1 1.220(3)
C2 C3 1.497(3)
C2 C16 1.537(3)
C2 O2 1.417(3)
C3 C4 1.369(4)
C3 C8 1.384(3)
C4 C5 1.395(4)
C5 C6 1.379(4)
C6 C7 1.380(4)
C7 C8 1.376(4)
C8 N1 1.409(3)
C9 C10 1.501(3)
C9 N1 1.457(3)
C10 C11 1.372(4)
C10 C15 1.371(4)
C11 C12 1.371(4)
C12 C13 1.353(4)
C13 C14 1.370(4)
C14 C15 1.373(4)
C16 N2 1.443(3)
C17 C18 1.378(4)
C17 C22 1.406(4)
C17 N2 1.381(3)
C18 C19 1.377(4)
C19 C20 1.389(4)
C20 C21 1.357(4)
C21 C22 1.396(4)
C22 C23 1.430(4)
C23 C24 1.346(3)
C23 C25 1.495(4)
C24 N2 1.381(3)
C25 C26 1.505(4)
C26 N3 1.440(3)
C27 N3 1.334(4)
C27 O3 1.202(3)
C27 O4 1.340(3)
C28 C29 1.508(4)
C28 C30 1.502(4)
C28 O4 1.467(3)

loop_
_geom_torsion_atom_site_label_1
_geom_torsion_atom_site_label_2
_geom_torsion_atom_site_label_3
_geom_torsion_atom_site_label_4
_geom_torsion
C31 C28 O4 C27 -66.9(4)
C1 C2 C3 C4 176.6(3)
C1 C2 C3 C8 -6.6(3)
C1 C2 C16 N2 54.5(3)
C2 C1 N1 C8 -3.1(3)
C2 C1 N1 C9 -176.7(2)
C2 C3 C4 C5 175.2(3)
C2 C3 C8 C7 -174.3(2)
C2 C3 C8 N1 5.3(3)
C2 C16 N2 C17 -110.0(3)
C2 C16 N2 C24 77.8(3)
C3 C2 C16 N2 -59.3(3)
C3 C4 C5 C6 -0.9(5)
C3 C8 N1 C1 -1.3(3)
C3 C8 N1 C9 172.2(2)
C4 C3 C8 C7 2.9(4)
C4 C3 C8 N1 -177.5(2)
C4 C5 C6 C7 1.8(5)
C5 C6 C7 C8 -0.3(5)
C6 C7 C8 C3 -2.0(4)
C6 C7 C8 N1 178.5(3)
C7 C8 N1 C1 178.2(3)
C7 C8 N1 C9 -8.3(4)
C8 C3 C4 C5 -1.3(4)
C9 C10 C11 C12 -175.7(3)
C9 C10 C15 C14 175.9(3)
C10 C9 N1 C1 -110.4(3)
C10 C9 N1 C8 76.9(3)
C10 C11 C12 C13 -0.2(5)
C11 C10 C15 C14 -0.8(5)
C11 C12 C13 C14 -0.8(6)
C12 C13 C14 C15 1.0(6)
C13 C14 C15 C10 -0.2(5)
C15 C10 C11 C12 1.0(5)
C16 C2 C3 C4 -64.5(4)
C16 C2 C3 C8 112.3(3)
C17 C18 C19 C20 -0.5(5)
C17 C22 C23 C24 -1.0(3)
C17 C22 C23 C25 179.0(2)
C18 C17 C22 C21 -1.0(4)
C18 C17 C22 C23 -178.5(2)
C18 C17 N2 C16 5.2(5)
C18 C17 N2 C24 178.5(3)
C18 C19 C20 C21 0.2(5)
C19 C20 C21 C22 -0.2(5)
C20 C21 C22 C17 0.6(4)
C20 C21 C22 C23 177.3(3)
C21 C22 C23 C24 -178.0(3)
C21 C22 C23 C25 2.0(5)
C22 C17 C18 C19 0.9(4)
C22 C17 N2 C16 -174.9(2)
C22 C17 N2 C24 -1.6(3)
C22 C23 C24 N2 0.0(3)
C22 C23 C25 C26 70.3(4)
C23 C24 N2 C16 174.3(2)
C23 C24 N2 C17 1.0(3)
C23 C25 C26 N3 64.2(4)
C24 C23 C25 C26 -109.7(3)
C25 C23 C24 N2 180.0(2)
C25 C26 N3 C27 118.3(3)
C29 C28 O4 C27 57.7(4)
C30 C28 O4 C27 174.2(3)
N1 C1 C2 C3 5.8(3)
N1 C1 C2 C16 -114.2(3)
N1 C1 C2 O2 125.2(2)
N1 C9 C10 C11 -135.0(3)
N1 C9 C10 C15 48.4(4)
N2 C17 C18 C19 -179.3(3)
N2 C17 C22 C21 179.2(2)
N2 C17 C22 C23 1.6(3)
N3 C27 O4 C28 -169.6(3)
O1 C1 C2 C3 -173.8(3)
O1 C1 C2 C16 66.1(4)
O1 C1 C2 O2 -54.4(4)
O1 C1 N1 C8 176.6(3)
O1 C1 N1 C9 3.0(4)
O2 C2 C3 C4 58.2(4)
O2 C2 C3 C8 -125.0(2)
O2 C2 C16 N2 176.2(2)
O3 C27 N3 C26 -6.8(5)
O3 C27 O4 C28 9.4(5)
O4 C27 N3 C26 172.3(3)
